data_4071778
loop_
_publ_author_name
'Barluenga, Jos\'e'
'Fa\~nan\'as-Mastral, Mart\'in'
'Andina, Facundo'
'Aznar, Fernando'
'Vald\'es, Carlos'

_publ_section_title
;
 Cascade Reactions of Dialkynyl Fischer Carbene Complexes Involving
 Intramolecular Alkyne Insertions Oriented to the Synthesis of
 Functionalized Polycycles
;
_journal_issue 14
_journal_name_full Organometallics
_journal_page_first 3593
_journal_paper_doi 10.1021/om800381q
_journal_volume 27
_journal_year 2008
_chemical_formula_moiety 'C23 H25 N O3 Si'
_chemical_formula_sum 'C23 H25 N O3 Si'
_chemical_formula_weight 391.53
_chemical_name_systematic
;
 ?
;
_space_group_IT_number 2
_symmetry_cell_setting triclinic
_symmetry_space_group_name_Hall '-P 1'
_symmetry_space_group_name_H-M 'P -1'
_atom_sites_solution_hydrogens geom
_atom_sites_solution_primary direct
_atom_sites_solution_secondary difmap
_audit_creation_method SHELXL-97
_cell_angle_alpha 88.33(3)
_cell_angle_beta 69.67(4)
_cell_angle_gamma 66.19(4)
_cell_formula_units_Z 2
_cell_length_a 9.553(5)
_cell_length_b 10.856(4)
_cell_length_c 11.584(4)
_cell_measurement_reflns_used 2670
_cell_measurement_temperature 293(2)
_cell_measurement_theta_max 69.9518
_cell_measurement_theta_min 4.0951
_cell_volume 1022.0(9)
_computing_cell_refinement
;
CrysAlis RED, Oxford Diffraction Ltd.,
Version 1.171.32.5 (release 08-05-2007 CrysAlis171 .NET)
(compiled May  8 2007,13:10:02)
;
_computing_data_collection
;
CrysAlis CCD, Oxford Diffraction Ltd.,
Version 1.171.32.5 (release 08-05-2007 CrysAlis171 .NET)
(compiled May  8 2007,13:10:02)
;
_computing_data_reduction
;
CrysAlis RED, Oxford Diffraction Ltd.,
Version 1.171.32.5 (release 08-05-2007 CrysAlis171 .NET)
(compiled May  8 2007,13:10:02)
;
_computing_molecular_graphics 'PLATON (Spek, 2006)'
_computing_publication_material 'SHELXL-97(Sheldrick, 1997)'
_computing_structure_refinement 'SHELXL-97 (Sheldrick, 1997)'
_computing_structure_solution 'SIR-92 (Altomare, 1994)'
_diffrn_ambient_temperature 293(2)
_diffrn_detector_area_resol_mean 8.2640
_diffrn_measured_fraction_theta_full 0.966
_diffrn_measured_fraction_theta_max 0.957
_diffrn_measurement_device_type
;
 Oxford Diffraction Xcalibur Nova
;
_diffrn_measurement_method '\f and \w scans'
_diffrn_radiation_monochromator graphite
_diffrn_radiation_source 'Nova (Cu) X-ray Source'
_diffrn_radiation_type CuK\a
_diffrn_radiation_wavelength 1.54184
_diffrn_reflns_av_R_equivalents 0.0544
_diffrn_reflns_av_sigmaI/netI 0.0690
_diffrn_reflns_limit_h_max 11
_diffrn_reflns_limit_h_min -8
_diffrn_reflns_limit_k_max 13
_diffrn_reflns_limit_k_min -13
_diffrn_reflns_limit_l_max 13
_diffrn_reflns_limit_l_min -13
_diffrn_reflns_number 9256
_diffrn_reflns_theta_full 70.00
_diffrn_reflns_theta_max 70.56
_diffrn_reflns_theta_min 4.10
_diffrn_standards_number 0
_exptl_absorpt_coefficient_mu 1.201
_exptl_absorpt_correction_T_max 1.00000
_exptl_absorpt_correction_T_min 0.75205
_exptl_absorpt_correction_type multi-scan
_exptl_absorpt_process_details
;
CrysAlis RED, Oxford Diffraction Ltd.,
Version 1.171.32.5 (release 08-05-2007 CrysAlis171 .NET)
(compiled May  8 2007,13:10:02)
Empirical absorption correction using spherical harmonics,
 implemented in SCALE3 ABSPACK scaling algorithm.
;
_exptl_crystal_colour colorless
_exptl_crystal_density_diffrn 1.272
_exptl_crystal_density_method 'not measured'
_exptl_crystal_description plate
_exptl_crystal_F_000 416
_exptl_crystal_size_max 0.14
_exptl_crystal_size_mid 0.06
_exptl_crystal_size_min 0.02
_refine_diff_density_max 0.187
_refine_diff_density_min -0.311
_refine_diff_density_rms 0.045
_refine_ls_extinction_method none
_refine_ls_goodness_of_fit_ref 0.969
_refine_ls_hydrogen_treatment noref
_refine_ls_matrix_type full
_refine_ls_number_parameters 253
_refine_ls_number_reflns 3755
_refine_ls_number_restraints 0
_refine_ls_restrained_S_all 0.969
_refine_ls_R_factor_all 0.0993
_refine_ls_R_factor_gt 0.0519
_refine_ls_shift/su_max 0.000
_refine_ls_shift/su_mean 0.000
_refine_ls_structure_factor_coef Fsqd
_refine_ls_weighting_details 'calc w=1/[\s^2^(Fo^2^)+(0.0814P)^2^+0.0000P] where P=(Fo^2^+2Fc^2^)/3'
_refine_ls_weighting_scheme calc
_refine_ls_wR_factor_gt 0.1260
_refine_ls_wR_factor_ref 0.1562
_reflns_number_gt 2059
_reflns_number_total 3755
_reflns_threshold_expression >2sigma(I)
_cod_data_source_file om800381q-file002.cif
_cod_data_source_block 12
_cod_original_cell_volume 1022.0(8)
_cod_original_sg_symbol_Hall -P1
_cod_original_sg_symbol_H-M P-1
_cod_database_code 4071778

loop_
_symmetry_equiv_pos_as_xyz
'x, y, z'
'-x, -y, -z'

loop_
_atom_site_label
_atom_site_type_symbol
_atom_site_fract_x
_atom_site_fract_y
_atom_site_fract_z
_atom_site_U_iso_or_equiv
_atom_site_adp_type
_atom_site_occupancy
_atom_site_symmetry_multiplicity
_atom_site_calc_flag
_atom_site_refinement_flags
Si1 Si 0.75692(12) 0.25882(9) 0.10699(8) 0.0573(3) Uani 1 1 d .
O3 O 0.5928(3) -0.0198(2) 0.1336(2) 0.0683(7) Uani 1 1 d .
O2 O 0.8283(3) -0.3968(2) 0.1908(2) 0.0699(7) Uani 1 1 d .
N1 N 0.7811(3) -0.0350(2) 0.5398(2) 0.0511(6) Uani 1 1 d .
C7 C 0.7394(4) -0.0528(3) 0.4400(3) 0.0490(7) Uani 1 1 d .
C6 C 0.7326(4) -0.1630(3) 0.3896(3) 0.0509(7) Uani 1 1 d .
C13 C 0.7041(3) 0.1676(3) 0.4629(3) 0.0449(6) Uani 1 1 d .
C8 C 0.6942(4) 0.0697(3) 0.3870(3) 0.0444(6) Uani 1 1 d .
C15 C 0.6700(4) 0.3055(3) 0.4655(3) 0.0526(7) Uani 1 1 d .
H15 H 0.6326 0.3548 0.4070 0.063 Uiso 1 1 calc R
O1 O 0.3196(4) 0.3625(3) 0.2528(4) 0.1089(11) Uani 1 1 d .
C3 C 0.6468(4) 0.0797(3) 0.2840(3) 0.0465(7) Uani 1 1 d .
C14 C 0.7599(4) 0.0975(3) 0.5544(3) 0.0485(7) Uani 1 1 d .
C17 C 0.6920(4) 0.3679(3) 0.5556(3) 0.0598(8) Uani 1 1 d .
H17 H 0.6685 0.4599 0.5574 0.072 Uiso 1 1 calc R
C2 C 0.6025(4) 0.2096(3) 0.2266(3) 0.0517(7) Uani 1 1 d .
C5 C 0.6837(4) -0.1530(3) 0.2888(3) 0.0524(7) Uani 1 1 d .
C4 C 0.6412(4) -0.0338(3) 0.2334(3) 0.0506(7) Uani 1 1 d .
C9 C 0.6970(4) -0.2978(3) 0.2888(3) 0.0584(8) Uani 1 1 d .
H9 H 0.5915 -0.3031 0.3079 0.070 Uiso 1 1 calc R
C20 C 0.8367(4) -0.1379(3) 0.6163(3) 0.0645(9) Uani 1 1 d .
H20C H 0.8428 -0.2221 0.5863 0.097 Uiso 1 1 calc R
H20B H 0.7605 -0.1098 0.7006 0.097 Uiso 1 1 calc R
H20A H 0.9435 -0.1499 0.6125 0.097 Uiso 1 1 calc R
C10 C 0.7508(4) -0.3079(3) 0.4026(3) 0.0562(8) Uani 1 1 d .
H10 H 0.6750 -0.3196 0.4800 0.067 Uiso 1 1 calc R
C16 C 0.7850(4) 0.1592(3) 0.6433(3) 0.0599(8) Uani 1 1 d .
H16 H 0.8249 0.1103 0.7010 0.072 Uiso 1 1 calc R
C18 C 0.7488(4) 0.2964(4) 0.6438(3) 0.0624(9) Uani 1 1 d .
H18 H 0.7625 0.3411 0.7035 0.075 Uiso 1 1 calc R
C11 C 0.9238(4) -0.4221(3) 0.3546(4) 0.0667(9) Uani 1 1 d .
H11B H 0.9967 -0.4020 0.3841 0.080 Uiso 1 1 calc R
H11A H 0.9229 -0.5077 0.3801 0.080 Uiso 1 1 calc R
C19 C 0.5947(6) -0.1377(4) 0.0814(4) 0.0788(11) Uani 1 1 d .
H19A H 0.5580 -0.1166 0.0130 0.118 Uiso 1 1 calc R
H19B H 0.5229 -0.1681 0.1434 0.118 Uiso 1 1 calc R
H19C H 0.7046 -0.2082 0.0526 0.118 Uiso 1 1 calc R
C12 C 0.9748(4) -0.4258(4) 0.2165(4) 0.0730(10) Uani 1 1 d .
H12B H 1.0170 -0.3582 0.1885 0.088 Uiso 1 1 calc R
H12A H 1.0595 -0.5146 0.1752 0.088 Uiso 1 1 calc R
C1 C 0.4541(5) 0.2871(3) 0.2412(4) 0.0641(9) Uani 1 1 d .
C21 C 0.9311(5) 0.2334(4) 0.1559(4) 0.0760(10) Uani 1 1 d .
H21A H 0.9864 0.1391 0.1628 0.114 Uiso 1 1 calc R
H21C H 0.8902 0.2864 0.2348 0.114 Uiso 1 1 calc R
H21B H 1.0068 0.2614 0.0953 0.114 Uiso 1 1 calc R
C22 C 0.6488(5) 0.4409(4) 0.0925(4) 0.0821(12) Uani 1 1 d .
H22C H 0.5588 0.4531 0.0672 0.123 Uiso 1 1 calc R
H22A H 0.7241 0.4690 0.0315 0.123 Uiso 1 1 calc R
H22B H 0.6075 0.4946 0.1711 0.123 Uiso 1 1 calc R
C23 C 0.8310(6) 0.1511(4) -0.0416(4) 0.0901(13) Uani 1 1 d .
H23A H 0.7396 0.1655 -0.0657 0.135 Uiso 1 1 calc R
H23B H 0.8826 0.0573 -0.0314 0.135 Uiso 1 1 calc R
H23C H 0.9091 0.1747 -0.1047 0.135 Uiso 1 1 calc R

loop_
_atom_site_aniso_label
_atom_site_aniso_U_11
_atom_site_aniso_U_22
_atom_site_aniso_U_33
_atom_site_aniso_U_23
_atom_site_aniso_U_13
_atom_site_aniso_U_12
Si1 0.0640(6) 0.0570(5) 0.0536(5) 0.0098(4) -0.0250(4) -0.0252(5)
O3 0.0961(19) 0.0556(13) 0.0744(15) 0.0118(11) -0.0565(15) -0.0312(13)
O2 0.0672(16) 0.0558(13) 0.0789(16) -0.0041(11) -0.0248(13) -0.0192(12)
N1 0.0580(16) 0.0525(14) 0.0534(14) 0.0156(11) -0.0328(13) -0.0235(12)
C7 0.0512(18) 0.0463(16) 0.0503(16) 0.0106(12) -0.0202(15) -0.0202(14)
C6 0.0487(18) 0.0439(16) 0.0572(18) 0.0095(13) -0.0181(15) -0.0180(14)
C13 0.0435(16) 0.0478(16) 0.0470(15) 0.0049(12) -0.0199(14) -0.0198(13)
C8 0.0444(16) 0.0446(15) 0.0488(15) 0.0076(12) -0.0243(14) -0.0172(13)
C15 0.0539(19) 0.0484(17) 0.0543(17) 0.0104(13) -0.0181(15) -0.0220(15)
O1 0.0630(18) 0.088(2) 0.171(3) 0.052(2) -0.051(2) -0.0224(16)
C3 0.0478(17) 0.0443(15) 0.0497(16) 0.0095(12) -0.0236(14) -0.0171(13)
C14 0.0463(17) 0.0546(17) 0.0495(16) 0.0077(13) -0.0208(14) -0.0233(14)
C17 0.065(2) 0.0550(18) 0.062(2) 0.0014(15) -0.0204(17) -0.0301(17)
C2 0.056(2) 0.0496(17) 0.0539(17) 0.0111(13) -0.0291(16) -0.0194(15)
C5 0.0520(19) 0.0532(18) 0.0568(18) 0.0075(14) -0.0233(16) -0.0239(15)
C4 0.0514(18) 0.0519(17) 0.0553(17) 0.0102(13) -0.0287(15) -0.0207(14)
C9 0.053(2) 0.0531(18) 0.070(2) 0.0080(15) -0.0201(17) -0.0252(16)
C20 0.071(2) 0.061(2) 0.064(2) 0.0240(16) -0.0335(19) -0.0240(18)
C10 0.054(2) 0.0476(17) 0.068(2) 0.0136(14) -0.0216(17) -0.0231(15)
C16 0.065(2) 0.070(2) 0.0499(17) 0.0093(15) -0.0220(17) -0.0320(18)
C18 0.067(2) 0.074(2) 0.0554(19) -0.0032(16) -0.0217(17) -0.0383(18)
C11 0.056(2) 0.0517(19) 0.091(3) 0.0161(17) -0.030(2) -0.0201(16)
C19 0.104(3) 0.073(2) 0.079(2) 0.0037(19) -0.051(2) -0.040(2)
C12 0.051(2) 0.060(2) 0.098(3) 0.0025(18) -0.021(2) -0.0171(17)
C1 0.059(2) 0.060(2) 0.085(3) 0.0279(17) -0.038(2) -0.0278(19)
C21 0.067(2) 0.084(3) 0.071(2) 0.0030(19) -0.022(2) -0.029(2)
C22 0.096(3) 0.065(2) 0.088(3) 0.0289(19) -0.037(2) -0.036(2)
C23 0.107(4) 0.098(3) 0.063(2) 0.000(2) -0.022(2) -0.048(3)

loop_
_atom_type_symbol
_atom_type_description
_atom_type_scat_dispersion_real
_atom_type_scat_dispersion_imag
_atom_type_scat_source
C C 0.0181 0.0091 'International Tables Vol C Tables 4.2.6.8 and 6.1.1.4'
H H 0.0000 0.0000 'International Tables Vol C Tables 4.2.6.8 and 6.1.1.4'
N N 0.0311 0.0180 'International Tables Vol C Tables 4.2.6.8 and 6.1.1.4'
O O 0.0492 0.0322 'International Tables Vol C Tables 4.2.6.8 and 6.1.1.4'
Si Si 0.2541 0.3302 'International Tables Vol C Tables 4.2.6.8 and 6.1.1.4'

loop_
_geom_angle_atom_site_label_1
_geom_angle_atom_site_label_2
_geom_angle_atom_site_label_3
_geom_angle
C23 Si1 C21 110.4(2)
C23 Si1 C22 110.7(2)
C21 Si1 C22 110.09(19)
C23 Si1 C2 107.61(17)
C21 Si1 C2 110.54(16)
C22 Si1 C2 107.41(17)
C4 O3 C19 116.4(3)
C9 O2 C12 106.2(3)
C14 N1 C7 108.3(2)
C14 N1 C20 125.7(3)
C7 N1 C20 126.0(3)
C6 C7 N1 132.0(3)
C6 C7 C8 118.4(3)
N1 C7 C8 109.7(2)
C7 C6 C5 120.3(3)
C7 C6 C10 145.2(3)
C5 C6 C10 94.4(2)
C15 C13 C14 118.0(3)
C15 C13 C8 135.5(3)
C14 C13 C8 106.5(2)
C3 C8 C7 121.5(3)
C3 C8 C13 132.6(3)
C7 C8 C13 105.8(2)
C17 C15 C13 119.4(3)
C17 C15 H15 120.3
C13 C15 H15 120.3
C8 C3 C4 119.3(3)
C8 C3 C2 121.1(3)
C4 C3 C2 119.6(3)
N1 C14 C16 127.6(3)
N1 C14 C13 109.6(2)
C16 C14 C13 122.7(3)
C15 C17 C18 121.5(3)
C15 C17 H17 119.2
C18 C17 H17 119.2
C1 C2 C3 122.0(3)
C1 C2 Si1 113.1(2)
C3 C2 Si1 124.1(2)
C6 C5 C4 122.4(3)
C6 C5 C9 92.0(3)
C4 C5 C9 145.6(3)
O3 C4 C5 124.2(3)
O3 C4 C3 117.7(3)
C5 C4 C3 118.1(3)
O2 C9 C5 117.5(3)
O2 C9 C10 107.9(3)
C5 C9 C10 87.7(2)
O2 C9 H9 113.6
C5 C9 H9 113.6
C10 C9 H9 113.6
N1 C20 H20C 109.5
N1 C20 H20B 109.5
H20C C20 H20B 109.5
N1 C20 H20A 109.5
H20C C20 H20A 109.5
H20B C20 H20A 109.5
C6 C10 C11 118.0(3)
C6 C10 C9 85.9(2)
C11 C10 C9 103.0(3)
C6 C10 H10 115.2
C11 C10 H10 115.2
C9 C10 H10 115.2
C14 C16 C18 117.7(3)
C14 C16 H16 121.1
C18 C16 H16 121.1
C16 C18 C17 120.6(3)
C16 C18 H18 119.7
C17 C18 H18 119.7
C12 C11 C10 103.2(3)
C12 C11 H11B 111.1
C10 C11 H11B 111.1
C12 C11 H11A 111.1
C10 C11 H11A 111.1
H11B C11 H11A 109.1
O3 C19 H19A 109.5
O3 C19 H19B 109.5
H19A C19 H19B 109.5
O3 C19 H19C 109.5
H19A C19 H19C 109.5
H19B C19 H19C 109.5
O2 C12 C11 105.6(3)
O2 C12 H12B 110.6
C11 C12 H12B 110.6
O2 C12 H12A 110.6
C11 C12 H12A 110.6
H12B C12 H12A 108.8
O1 C1 C2 177.3(4)
Si1 C21 H21A 109.5
Si1 C21 H21C 109.5
H21A C21 H21C 109.5
Si1 C21 H21B 109.5
H21A C21 H21B 109.5
H21C C21 H21B 109.5
Si1 C22 H22C 109.5
Si1 C22 H22A 109.5
H22C C22 H22A 109.5
Si1 C22 H22B 109.5
H22C C22 H22B 109.5
H22A C22 H22B 109.5
Si1 C23 H23A 109.5
Si1 C23 H23B 109.5
H23A C23 H23B 109.5
Si1 C23 H23C 109.5
H23A C23 H23C 109.5
H23B C23 H23C 109.5

loop_
_geom_bond_atom_site_label_1
_geom_bond_atom_site_label_2
_geom_bond_distance
Si1 C23 1.853(4)
Si1 C21 1.855(4)
Si1 C22 1.859(4)
Si1 C2 1.886(3)
O3 C4 1.371(4)
O3 C19 1.422(4)
O2 C9 1.418(4)
O2 C12 1.440(4)
N1 C14 1.375(4)
N1 C7 1.388(4)
N1 C20 1.451(4)
C7 C6 1.380(4)
C7 C8 1.416(4)
C6 C5 1.387(4)
C6 C10 1.521(4)
C13 C15 1.396(4)
C13 C14 1.415(4)
C13 C8 1.451(4)
C8 C3 1.402(4)
C15 C17 1.379(4)
C15 H15 0.9300
O1 C1 1.173(4)
C3 C4 1.408(4)
C3 C2 1.506(4)
C14 C16 1.383(4)
C17 C18 1.393(5)
C17 H17 0.9300
C2 C1 1.275(5)
C5 C4 1.399(4)
C5 C9 1.525(4)
C9 C10 1.558(5)
C9 H9 0.9800
C20 H20C 0.9600
C20 H20B 0.9600
C20 H20A 0.9600
C10 C11 1.525(5)
C10 H10 0.9800
C16 C18 1.386(5)
C16 H16 0.9300
C18 H18 0.9300
C11 C12 1.498(5)
C11 H11B 0.9700
C11 H11A 0.9700
C19 H19A 0.9600
C19 H19B 0.9600
C19 H19C 0.9600
C12 H12B 0.9700
C12 H12A 0.9700
C21 H21A 0.9600
C21 H21C 0.9600
C21 H21B 0.9600
C22 H22C 0.9600
C22 H22A 0.9600
C22 H22B 0.9600
C23 H23A 0.9600
C23 H23B 0.9600
C23 H23C 0.9600

loop_
_geom_torsion_atom_site_label_1
_geom_torsion_atom_site_label_2
_geom_torsion_atom_site_label_3
_geom_torsion_atom_site_label_4
_geom_torsion
C14 N1 C7 C6 -177.2(3)
C20 N1 C7 C6 2.5(5)
C14 N1 C7 C8 1.5(3)
C20 N1 C7 C8 -178.9(3)
N1 C7 C6 C5 179.0(3)
C8 C7 C6 C5 0.5(4)
N1 C7 C6 C10 3.9(7)
C8 C7 C6 C10 -174.7(4)
C6 C7 C8 C3 -1.4(4)
N1 C7 C8 C3 179.8(3)
C6 C7 C8 C13 176.7(3)
N1 C7 C8 C13 -2.1(3)
C15 C13 C8 C3 1.1(6)
C14 C13 C8 C3 179.8(3)
C15 C13 C8 C7 -176.7(3)
C14 C13 C8 C7 1.9(3)
C14 C13 C15 C17 0.3(4)
C8 C13 C15 C17 178.8(3)
C7 C8 C3 C4 1.1(4)
C13 C8 C3 C4 -176.4(3)
C7 C8 C3 C2 -178.7(3)
C13 C8 C3 C2 3.8(5)
C7 N1 C14 C16 179.1(3)
C20 N1 C14 C16 -0.6(5)
C7 N1 C14 C13 -0.2(3)
C20 N1 C14 C13 -179.9(3)
C15 C13 C14 N1 177.8(3)
C8 C13 C14 N1 -1.1(3)
C15 C13 C14 C16 -1.5(5)
C8 C13 C14 C16 179.6(3)
C13 C15 C17 C18 0.4(5)
C8 C3 C2 C1 -106.0(4)
C4 C3 C2 C1 74.2(4)
C8 C3 C2 Si1 84.7(3)
C4 C3 C2 Si1 -95.1(3)
C23 Si1 C2 C1 -96.9(3)
C21 Si1 C2 C1 142.5(3)
C22 Si1 C2 C1 22.3(3)
C23 Si1 C2 C3 73.3(3)
C21 Si1 C2 C3 -47.4(3)
C22 Si1 C2 C3 -167.5(3)
C7 C6 C5 C4 0.6(5)
C10 C6 C5 C4 177.9(3)
C7 C6 C5 C9 -177.6(3)
C10 C6 C5 C9 -0.4(3)
C19 O3 C4 C5 -3.1(5)
C19 O3 C4 C3 177.5(3)
C6 C5 C4 O3 179.8(3)
C9 C5 C4 O3 -3.4(7)
C6 C5 C4 C3 -0.9(5)
C9 C5 C4 C3 176.0(4)
C8 C3 C4 O3 179.4(3)
C2 C3 C4 O3 -0.8(4)
C8 C3 C4 C5 0.0(4)
C2 C3 C4 C5 179.8(3)
C12 O2 C9 C5 74.1(4)
C12 O2 C9 C10 -22.8(3)
C6 C5 C9 O2 -108.7(3)
C4 C5 C9 O2 74.0(6)
C6 C5 C9 C10 0.3(3)
C4 C5 C9 C10 -177.0(5)
C7 C6 C10 C11 -81.3(6)
C5 C6 C10 C11 102.8(3)
C7 C6 C10 C9 176.2(5)
C5 C6 C10 C9 0.3(3)
O2 C9 C10 C6 117.9(3)
C5 C9 C10 C6 -0.3(2)
O2 C9 C10 C11 0.1(3)
C5 C9 C10 C11 -118.1(3)
N1 C14 C16 C18 -177.2(3)
C13 C14 C16 C18 2.0(5)
C14 C16 C18 C17 -1.2(5)
C15 C17 C18 C16 0.0(5)
C6 C10 C11 C12 -70.7(4)
C9 C10 C11 C12 21.5(3)
C9 O2 C12 C11 37.4(3)
C10 C11 C12 O2 -36.4(3)
C3 C2 C1 O1 166(10)
Si1 C2 C1 O1 -23(10)
